data_7118523
loop_
_publ_author_name
'Gazvoda, Martin'
'Virant, Miha'
'Pevec, Andrej'
'Urankar, Damijana'
'Bolje, Aljo\<sa'
'Ko\<cevar, Marijan'
'Ko\<smrlj, Janez'

_publ_section_title
;
 A mesoionic bis(Py-tzNHC) palladium(ii) complex catalyses
 &quot;green&quot; Sonogashira reaction through an unprecedented
 mechanism.
;
_journal_issue 8
_journal_name_full 'Chemical communications (Cambridge, England)'
_journal_page_first 1571
_journal_page_last 1574
_journal_paper_doi 10.1039/c5cc08717a
_journal_volume 52
_journal_year 2016
_chemical_formula_sum 'C69 H75 F24 N16 O2 P4 Pd2'
_chemical_formula_weight 1953.13
_chemical_name_systematic
;
 ?
;
_space_group_IT_number 14
_symmetry_cell_setting monoclinic
_symmetry_space_group_name_Hall '-P 2yn'
_symmetry_space_group_name_H-M 'P 1 21/n 1'
_atom_sites_solution_hydrogens geom
_atom_sites_solution_primary direct
_atom_sites_solution_secondary difmap
_audit_creation_method SHELXL-97
_audit_update_record
;
2015-06-05 deposited with the CCDC.
2015-11-04 downloaded from the CCDC.
;
_cell_angle_alpha 90.00
_cell_angle_beta 92.257(2)
_cell_angle_gamma 90.00
_cell_formula_units_Z 4
_cell_length_a 15.8294(4)
_cell_length_b 31.0399(8)
_cell_length_c 16.1007(4)
_cell_measurement_reflns_used 12153
_cell_measurement_temperature 150(2)
_cell_measurement_theta_max 29.9690
_cell_measurement_theta_min 2.8600
_cell_volume 7904.8(3)
_computing_cell_refinement 'CrysAlis PRO (Agilent, 2011)'
_computing_data_collection 'CrysAlis PRO (Agilent, 2011)'
_computing_data_reduction 'CrysAlis PRO (Agilent, 2011)'
_computing_publication_material 'WinGX (Farrugia, 1999)'
_computing_structure_refinement 'SHELXL-97 (Sheldrick, 2008)'
_computing_structure_solution 'SHELXS-97 (Sheldrick, 2008)'
_diffrn_ambient_temperature 150(2)
_diffrn_measured_fraction_theta_full 0.998
_diffrn_measured_fraction_theta_max 0.998
_diffrn_measurement_device_type 'SuperNova, Dual, Cu at zero, Atlas'
_diffrn_measurement_method \w
_diffrn_radiation_monochromator Mirror
_diffrn_radiation_source 'SuperNova (Mo) X-ray Source'
_diffrn_radiation_type MoK\a
_diffrn_radiation_wavelength 0.71073
_diffrn_reflns_av_R_equivalents 0.0750
_diffrn_reflns_av_sigmaI/netI 0.0847
_diffrn_reflns_limit_h_max 20
_diffrn_reflns_limit_h_min -19
_diffrn_reflns_limit_k_max 39
_diffrn_reflns_limit_k_min -40
_diffrn_reflns_limit_l_max 20
_diffrn_reflns_limit_l_min -20
_diffrn_reflns_number 66462
_diffrn_reflns_theta_full 27.48
_diffrn_reflns_theta_max 27.48
_diffrn_reflns_theta_min 2.89
_exptl_absorpt_coefficient_mu 0.648
_exptl_absorpt_correction_T_max 0.9808
_exptl_absorpt_correction_T_min 0.8813
_exptl_absorpt_correction_type multi-scan
_exptl_absorpt_process_details '(CrysAlis PRO; Agilent, 2011)'
_exptl_crystal_colour colourless
_exptl_crystal_density_diffrn 1.641
_exptl_crystal_density_method 'not measured'
_exptl_crystal_description plate
_exptl_crystal_F_000 3940
_exptl_crystal_size_max 0.20
_exptl_crystal_size_mid 0.10
_exptl_crystal_size_min 0.03
_refine_diff_density_max 1.330
_refine_diff_density_min -0.620
_refine_diff_density_rms 0.111
_refine_ls_extinction_method none
_refine_ls_goodness_of_fit_ref 1.046
_refine_ls_hydrogen_treatment mixed
_refine_ls_matrix_type full
_refine_ls_number_parameters 1051
_refine_ls_number_reflns 18107
_refine_ls_number_restraints 0
_refine_ls_restrained_S_all 1.046
_refine_ls_R_factor_all 0.1094
_refine_ls_R_factor_gt 0.0583
_refine_ls_shift/su_max 0.001
_refine_ls_shift/su_mean 0.0001
_refine_ls_structure_factor_coef Fsqd
_refine_ls_weighting_details 'calc w=1/[\s^2^(Fo^2^)+(0.0324P)^2^+18.9029P] where P=(Fo^2^+2Fc^2^)/3'
_refine_ls_weighting_scheme calc
_refine_ls_wR_factor_gt 0.1093
_refine_ls_wR_factor_ref 0.1277
_reflns_number_gt 11243
_reflns_number_total 18107
_reflns_threshold_expression >2\s(I)
_cod_data_source_file c5cc08717a2.cif
_cod_data_source_block 1'(4PF6)
_cod_original_sg_symbol_H-M P21/n
_cod_database_code 7118523

loop_
_symmetry_equiv_pos_as_xyz
'x, y, z'
'-x+1/2, y+1/2, -z+1/2'
'-x, -y, -z'
'x-1/2, -y-1/2, z-1/2'

loop_
_atom_site_label
_atom_site_type_symbol
_atom_site_fract_x
_atom_site_fract_y
_atom_site_fract_z
_atom_site_U_iso_or_equiv
_atom_site_adp_type
_atom_site_occupancy
_atom_site_symmetry_multiplicity
_atom_site_calc_flag
_atom_site_refinement_flags
Pd1 Pd 0.613344(19) 0.180176(11) 0.35895(2) 0.01482(9) Uani 1 1 d .
Pd2 Pd 0.751186(19) 0.180450(11) 0.23421(2) 0.01457(8) Uani 1 1 d .
N1 N 0.7118(2) 0.15573(12) 0.4418(2) 0.0185(8) Uani 1 1 d .
N2 N 0.8085(2) 0.06291(13) 0.3450(3) 0.0263(10) Uani 1 1 d .
N3 N 0.8182(3) 0.05205(13) 0.2674(3) 0.0283(10) Uani 1 1 d .
N4 N 0.8026(2) 0.08820(12) 0.2247(3) 0.0214(9) Uani 1 1 d .
N5 N 0.6544(2) 0.15780(12) 0.1489(2) 0.0185(8) Uani 1 1 d .
N6 N 0.5540(2) 0.06505(13) 0.2388(3) 0.0242(9) Uani 1 1 d .
N7 N 0.5448(3) 0.05204(13) 0.3157(3) 0.0275(10) Uani 1 1 d .
N8 N 0.5626(2) 0.08733(12) 0.3611(3) 0.0219(9) Uani 1 1 d .
N9 N 0.6362(2) 0.24633(12) 0.3892(2) 0.0160(8) Uani 1 1 d .
N10 N 0.4273(2) 0.26373(12) 0.2940(2) 0.0181(8) Uani 1 1 d .
N11 N 0.3794(2) 0.23103(12) 0.2703(2) 0.0196(8) Uani 1 1 d .
N12 N 0.4293(2) 0.19635(12) 0.2815(2) 0.0174(8) Uani 1 1 d .
N13 N 0.7246(2) 0.24621(11) 0.2102(2) 0.0156(8) Uani 1 1 d .
N14 N 0.9335(2) 0.26471(12) 0.3025(2) 0.0182(8) Uani 1 1 d .
N15 N 0.9840(2) 0.23213(12) 0.3231(2) 0.0202(9) Uani 1 1 d .
N16 N 0.9353(2) 0.19709(12) 0.3113(2) 0.0171(8) Uani 1 1 d .
C1 C 0.7744(3) 0.12578(15) 0.4345(3) 0.0204(10) Uani 1 1 d .
C2 C 0.8257(3) 0.11440(17) 0.5028(3) 0.0285(12) Uani 1 1 d .
H2 H 0.8713 0.0949 0.4964 0.034 Uiso 1 1 calc R
C3 C 0.8106(3) 0.13134(17) 0.5804(3) 0.0323(13) Uani 1 1 d .
H3 H 0.8449 0.1232 0.6275 0.039 Uiso 1 1 calc R
C4 C 0.7459(3) 0.15996(17) 0.5882(3) 0.0296(12) Uani 1 1 d .
H4 H 0.7337 0.1716 0.6410 0.036 Uiso 1 1 calc R
C5 C 0.6989(3) 0.17157(15) 0.5182(3) 0.0234(11) Uani 1 1 d .
H5 H 0.6547 0.1919 0.5239 0.028 Uiso 1 1 calc R
C6 C 0.7867(3) 0.10574(15) 0.3538(3) 0.0188(10) Uani 1 1 d .
C7 C 0.7826(3) 0.12235(14) 0.2729(3) 0.0164(9) Uani 1 1 d .
C8 C 0.8221(4) 0.02870(17) 0.4072(4) 0.0400(14) Uani 1 1 d .
H8A H 0.8161 0.0005 0.3801 0.060 Uiso 1 1 calc R
H8B H 0.7803 0.0314 0.4501 0.060 Uiso 1 1 calc R
H8C H 0.8791 0.0314 0.4327 0.060 Uiso 1 1 calc R
C9 C 0.8068(3) 0.08639(15) 0.1363(3) 0.0234(11) Uani 1 1 d .
C10 C 0.7764(3) 0.05019(17) 0.0943(4) 0.0383(14) Uani 1 1 d .
H10 H 0.7544 0.0266 0.1243 0.046 Uiso 1 1 calc R
C11 C 0.7783(4) 0.04866(19) 0.0092(4) 0.0493(17) Uani 1 1 d .
H11 H 0.7569 0.0239 -0.0193 0.059 Uiso 1 1 calc R
C12 C 0.8108(4) 0.08259(19) -0.0359(4) 0.0429(15) Uani 1 1 d .
C13 C 0.8428(3) 0.11784(16) 0.0076(3) 0.0314(12) Uani 1 1 d .
H13 H 0.8660 0.1411 -0.0222 0.038 Uiso 1 1 calc R
C14 C 0.8417(3) 0.12009(16) 0.0931(3) 0.0243(11) Uani 1 1 d .
H14 H 0.8646 0.1444 0.1218 0.029 Uiso 1 1 calc R
C15 C 0.8108(5) 0.0814(2) -0.1305(4) 0.072(2) Uani 1 1 d .
H15A H 0.7820 0.1071 -0.1530 0.108 Uiso 1 1 calc R
H15B H 0.7811 0.0555 -0.1507 0.108 Uiso 1 1 calc R
H15C H 0.8692 0.0809 -0.1485 0.108 Uiso 1 1 calc R
C16 C 0.5907(3) 0.12895(14) 0.1541(3) 0.0182(10) Uani 1 1 d .
C17 C 0.5397(3) 0.11903(15) 0.0843(3) 0.0246(11) Uani 1 1 d .
H17 H 0.4927 0.1003 0.0897 0.030 Uiso 1 1 calc R
C18 C 0.5562(3) 0.13593(16) 0.0077(3) 0.0276(11) Uani 1 1 d .
H18 H 0.5223 0.1284 -0.0401 0.033 Uiso 1 1 calc R
C19 C 0.6232(3) 0.16400(15) 0.0020(3) 0.0252(11) Uani 1 1 d .
H19 H 0.6374 0.1758 -0.0501 0.030 Uiso 1 1 calc R
C20 C 0.6691(3) 0.17457(15) 0.0739(3) 0.0223(10) Uani 1 1 d .
H20 H 0.7137 0.1949 0.0700 0.027 Uiso 1 1 calc R
C21 C 0.5772(3) 0.10776(14) 0.2343(3) 0.0205(10) Uani 1 1 d .
C22 C 0.5830(3) 0.12286(15) 0.3154(3) 0.0198(10) Uani 1 1 d .
C23 C 0.5380(4) 0.03257(17) 0.1730(4) 0.0396(14) Uani 1 1 d .
H23A H 0.5444 0.0036 0.1968 0.059 Uiso 1 1 calc R
H23B H 0.5786 0.0364 0.1292 0.059 Uiso 1 1 calc R
H23C H 0.4804 0.0361 0.1493 0.059 Uiso 1 1 calc R
C24 C 0.5602(3) 0.08313(15) 0.4501(3) 0.0247(11) Uani 1 1 d .
C25 C 0.5887(3) 0.04515(17) 0.4863(4) 0.0341(13) Uani 1 1 d .
H25 H 0.6069 0.0219 0.4531 0.041 Uiso 1 1 calc R
C26 C 0.5901(3) 0.04185(19) 0.5724(4) 0.0400(14) Uani 1 1 d .
H26 H 0.6095 0.0158 0.5978 0.048 Uiso 1 1 calc R
C27 C 0.5642(3) 0.07522(19) 0.6224(3) 0.0370(14) Uani 1 1 d .
C28 C 0.5335(3) 0.11227(18) 0.5837(3) 0.0314(12) Uani 1 1 d .
H28 H 0.5139 0.1353 0.6167 0.038 Uiso 1 1 calc R
C29 C 0.5308(3) 0.11634(16) 0.4977(3) 0.0257(11) Uani 1 1 d .
H29 H 0.5088 0.1418 0.4720 0.031 Uiso 1 1 calc R
C30 C 0.5701(4) 0.0715(2) 0.7159(4) 0.0582(19) Uani 1 1 d .
H30A H 0.6175 0.0890 0.7379 0.087 Uiso 1 1 calc R
H30B H 0.5791 0.0413 0.7317 0.087 Uiso 1 1 calc R
H30C H 0.5174 0.0819 0.7390 0.087 Uiso 1 1 calc R
C31 C 0.5744(3) 0.27390(15) 0.3622(3) 0.0196(10) Uani 1 1 d .
C32 C 0.5800(3) 0.31778(16) 0.3767(3) 0.0292(12) Uani 1 1 d .
H32 H 0.5362 0.3365 0.3570 0.035 Uiso 1 1 calc R
C33 C 0.6501(3) 0.33429(17) 0.4204(4) 0.0384(14) Uani 1 1 d .
H33 H 0.6551 0.3643 0.4307 0.046 Uiso 1 1 calc R
C34 C 0.7123(3) 0.30604(16) 0.4484(3) 0.0314(12) Uani 1 1 d .
H34 H 0.7602 0.3163 0.4799 0.038 Uiso 1 1 calc R
C35 C 0.7042(3) 0.26259(16) 0.4301(3) 0.0236(11) Uani 1 1 d .
H35 H 0.7487 0.2436 0.4472 0.028 Uiso 1 1 calc R
C36 C 0.5054(3) 0.25063(14) 0.3214(3) 0.0159(9) Uani 1 1 d .
C37 C 0.5085(3) 0.20653(14) 0.3119(3) 0.0160(9) Uani 1 1 d .
C38 C 0.3908(3) 0.30699(15) 0.2896(3) 0.0254(11) Uani 1 1 d .
H38A H 0.3324 0.3053 0.2672 0.038 Uiso 1 1 calc R
H38B H 0.4241 0.3250 0.2531 0.038 Uiso 1 1 calc R
H38C H 0.3914 0.3196 0.3454 0.038 Uiso 1 1 calc R
C39 C 0.3902(3) 0.15512(15) 0.2630(3) 0.0185(10) Uani 1 1 d .
C40 C 0.3790(3) 0.12637(16) 0.3269(3) 0.0252(11) Uani 1 1 d .
H40 H 0.3968 0.1334 0.3822 0.030 Uiso 1 1 calc R
C41 C 0.3414(3) 0.08702(16) 0.3089(3) 0.0309(12) Uani 1 1 d .
H41 H 0.3350 0.0667 0.3523 0.037 Uiso 1 1 calc R
C42 C 0.3129(3) 0.07667(16) 0.2286(3) 0.0288(12) Uani 1 1 d .
C43 C 0.3231(3) 0.10676(17) 0.1671(3) 0.0317(12) Uani 1 1 d .
H43 H 0.3033 0.1003 0.1121 0.038 Uiso 1 1 calc R
C44 C 0.3616(3) 0.14636(16) 0.1832(3) 0.0260(11) Uani 1 1 d .
H44 H 0.3680 0.1668 0.1400 0.031 Uiso 1 1 calc R
C45 C 0.2725(4) 0.03344(19) 0.2090(4) 0.0487(16) Uani 1 1 d .
H45A H 0.2192 0.0379 0.1771 0.073 Uiso 1 1 calc R
H45B H 0.2613 0.0184 0.2609 0.073 Uiso 1 1 calc R
H45C H 0.3108 0.0161 0.1763 0.073 Uiso 1 1 calc R
C46 C 0.7835(3) 0.27437(14) 0.2433(3) 0.0182(10) Uani 1 1 d .
C47 C 0.7705(3) 0.31811(16) 0.2431(3) 0.0262(11) Uani 1 1 d .
H47 H 0.8113 0.3370 0.2681 0.031 Uiso 1 1 calc R
C48 C 0.6966(3) 0.33414(17) 0.2057(4) 0.0324(13) Uani 1 1 d .
H48 H 0.6860 0.3643 0.2056 0.039 Uiso 1 1 calc R
C49 C 0.6387(3) 0.30653(16) 0.1689(3) 0.0281(12) Uani 1 1 d .
H49 H 0.5889 0.3173 0.1414 0.034 Uiso 1 1 calc R
C50 C 0.6545(3) 0.26247(15) 0.1725(3) 0.0211(10) Uani 1 1 d .
H50 H 0.6143 0.2433 0.1475 0.025 Uiso 1 1 calc R
C51 C 0.8556(3) 0.25098(14) 0.2783(3) 0.0167(9) Uani 1 1 d .
C52 C 0.8544(2) 0.20664(14) 0.2840(3) 0.0150(9) Uani 1 1 d .
C53 C 0.9691(3) 0.30821(15) 0.3070(3) 0.0269(12) Uani 1 1 d .
H53A H 1.0299 0.3065 0.3204 0.040 Uiso 1 1 calc R
H53B H 0.9415 0.3246 0.3503 0.040 Uiso 1 1 calc R
H53C H 0.9597 0.3227 0.2533 0.040 Uiso 1 1 calc R
C54 C 0.9763(3) 0.15635(15) 0.3296(3) 0.0225(11) Uani 1 1 d .
C55 C 0.9925(3) 0.12800(19) 0.2675(4) 0.0428(16) Uani 1 1 d .
H55 H 0.9752 0.1344 0.2117 0.051 Uiso 1 1 calc R
C56 C 1.0346(4) 0.0897(2) 0.2863(5) 0.061(2) Uani 1 1 d .
H56 H 1.0445 0.0696 0.2432 0.073 Uiso 1 1 calc R
C57 C 1.0619(3) 0.08046(17) 0.3663(4) 0.0415(16) Uani 1 1 d .
C58 C 1.0447(3) 0.10923(18) 0.4275(4) 0.0381(14) Uani 1 1 d .
H58 H 1.0625 0.1030 0.4832 0.046 Uiso 1 1 calc R
C59 C 1.0018(3) 0.14737(17) 0.4103(3) 0.0297(12) Uani 1 1 d .
H59 H 0.9903 0.1670 0.4537 0.036 Uiso 1 1 calc R
C60 C 1.1103(4) 0.03929(19) 0.3876(5) 0.067(2) Uani 1 1 d .
H60A H 1.1113 0.0208 0.3382 0.101 Uiso 1 1 calc R
H60B H 1.0824 0.0240 0.4322 0.101 Uiso 1 1 calc R
H60C H 1.1683 0.0465 0.4060 0.101 Uiso 1 1 calc R
P1 P 0.93048(8) 0.24970(4) 0.54768(9) 0.0211(2) Uani 1 1 d .
P2 P 1.02040(9) 0.06913(5) 0.67906(11) 0.0360(4) Uani 1 1 d .
P3 P 0.92408(9) 0.25701(5) 0.04650(9) 0.0301(3) Uani 1 1 d .
P4 P 0.34574(9) 0.07333(4) -0.09111(10) 0.0320(3) Uani 1 1 d .
F1 F 0.97559(15) 0.27962(9) 0.61790(17) 0.0278(7) Uani 1 1 d .
F2 F 0.84028(15) 0.25887(9) 0.58566(18) 0.0307(7) Uani 1 1 d .
F3 F 0.91755(17) 0.29072(9) 0.48841(19) 0.0345(7) Uani 1 1 d .
F4 F 1.02057(15) 0.24057(10) 0.50981(18) 0.0320(7) Uani 1 1 d .
F5 F 0.94234(17) 0.20883(9) 0.60730(19) 0.0334(7) Uani 1 1 d .
F6 F 0.88518(16) 0.21984(9) 0.47767(17) 0.0286(7) Uani 1 1 d .
F7 F 1.0507(3) 0.08884(16) 0.7635(3) 0.0993(16) Uani 1 1 d .
F8 F 0.9256(2) 0.06687(13) 0.7052(3) 0.0729(13) Uani 1 1 d .
F9 F 1.0057(2) 0.11670(11) 0.6429(3) 0.0739(13) Uani 1 1 d .
F10 F 1.1141(2) 0.07182(11) 0.6465(3) 0.0689(12) Uani 1 1 d .
F11 F 1.0356(2) 0.02189(11) 0.7108(3) 0.0651(12) Uani 1 1 d .
F12 F 0.9892(3) 0.05094(14) 0.5905(2) 0.0784(13) Uani 1 1 d .
F13 F 0.9221(2) 0.29563(11) 0.1126(2) 0.0501(9) Uani 1 1 d .
F14 F 0.82598(19) 0.24895(12) 0.0586(2) 0.0558(10) Uani 1 1 d .
F15 F 0.9460(2) 0.22395(11) 0.1202(2) 0.0524(9) Uani 1 1 d .
F16 F 1.02207(19) 0.26561(12) 0.0350(2) 0.0505(9) Uani 1 1 d .
F17 F 0.9024(2) 0.29068(11) -0.0271(2) 0.0451(8) Uani 1 1 d .
F18 F 0.9259(2) 0.21901(10) -0.0191(2) 0.0519(10) Uani 1 1 d .
F19 F 0.4180(3) 0.08884(19) -0.1474(3) 0.127(3) Uani 1 1 d .
F20 F 0.3624(2) 0.11416(12) -0.0332(2) 0.0633(11) Uani 1 1 d .
F21 F 0.2801(3) 0.09967(14) -0.1458(3) 0.0921(16) Uani 1 1 d .
F22 F 0.3294(2) 0.03414(11) -0.1528(3) 0.0641(11) Uani 1 1 d .
F23 F 0.4118(4) 0.04783(19) -0.0388(4) 0.148(3) Uani 1 1 d .
F24 F 0.2718(3) 0.05950(16) -0.0359(3) 0.0962(17) Uani 1 1 d .
O1 O 0.6808(3) 0.21415(16) 0.7975(3) 0.0629(13) Uani 1 1 d .
C61 C 0.6631(4) 0.2760(3) 0.7145(5) 0.070(2) Uani 1 1 d .
H61A H 0.7143 0.2761 0.6823 0.105 Uiso 1 1 calc R
H61B H 0.6456 0.3057 0.7250 0.105 Uiso 1 1 calc R
H61C H 0.6177 0.2609 0.6832 0.105 Uiso 1 1 calc R
C62 C 0.6809(3) 0.2532(2) 0.7966(5) 0.0506(17) Uani 1 1 d .
C63 C 0.6969(4) 0.2787(3) 0.8712(5) 0.072(2) Uani 1 1 d .
H63A H 0.6432 0.2897 0.8910 0.108 Uiso 1 1 calc R
H63B H 0.7338 0.3030 0.8586 0.108 Uiso 1 1 calc R
H63C H 0.7243 0.2607 0.9144 0.108 Uiso 1 1 calc R
O2 O 0.3175(3) 0.04610(14) 0.5063(3) 0.0545(12) Uani 1 1 d .
C64 C 0.2695(4) 0.11697(19) 0.5247(4) 0.0533(17) Uani 1 1 d .
H64A H 0.2576 0.1160 0.4646 0.080 Uiso 1 1 calc R
H64B H 0.3092 0.1404 0.5379 0.080 Uiso 1 1 calc R
H64C H 0.2167 0.1220 0.5532 0.080 Uiso 1 1 calc R
C65 C 0.3073(3) 0.07516(19) 0.5531(4) 0.0388(14) Uani 1 1 d .
C66 C 0.3295(4) 0.0709(2) 0.6444(4) 0.0562(18) Uani 1 1 d .
H66A H 0.2775 0.0695 0.6754 0.084 Uiso 1 1 calc R
H66B H 0.3629 0.0960 0.6631 0.084 Uiso 1 1 calc R
H66C H 0.3625 0.0446 0.6542 0.084 Uiso 1 1 calc R
C67 C 1.0841(10) 0.0841(5) 0.0690(10) 0.180(6) Uiso 1 1 d .
C68 C 1.0444(10) 0.0407(5) 0.0749(11) 0.178(6) Uiso 1 1 d .
C69 C 1.0221(9) 0.0222(5) -0.0170(11) 0.177(6) Uiso 1 1 d .

loop_
_atom_site_aniso_label
_atom_site_aniso_U_11
_atom_site_aniso_U_22
_atom_site_aniso_U_33
_atom_site_aniso_U_23
_atom_site_aniso_U_13
_atom_site_aniso_U_12
Pd1 0.01165(17) 0.01480(17) 0.01803(18) 0.00105(15) 0.00084(12) 0.00109(13)
Pd2 0.01166(17) 0.01383(17) 0.01825(18) 0.00183(15) 0.00106(12) -0.00045(13)
N1 0.0148(19) 0.022(2) 0.018(2) 0.0034(17) -0.0017(15) -0.0011(15)
N2 0.025(2) 0.020(2) 0.035(3) 0.008(2) 0.0074(18) 0.0054(17)
N3 0.030(2) 0.019(2) 0.036(3) 0.006(2) 0.0099(19) 0.0045(17)
N4 0.023(2) 0.014(2) 0.027(2) 0.0019(17) 0.0074(17) 0.0011(16)
N5 0.0132(19) 0.019(2) 0.024(2) -0.0019(17) 0.0005(15) 0.0007(15)
N6 0.026(2) 0.020(2) 0.027(2) -0.0022(19) 0.0112(17) -0.0016(17)
N7 0.031(2) 0.016(2) 0.036(3) -0.0011(19) 0.0095(19) -0.0010(17)
N8 0.019(2) 0.015(2) 0.032(2) 0.0056(18) 0.0079(17) 0.0005(16)
N9 0.0131(19) 0.020(2) 0.015(2) 0.0010(16) 0.0015(14) -0.0009(15)
N10 0.0156(19) 0.018(2) 0.021(2) 0.0000(17) -0.0009(15) 0.0043(15)
N11 0.018(2) 0.021(2) 0.020(2) -0.0002(17) 0.0000(16) 0.0000(16)
N12 0.0148(19) 0.0155(19) 0.022(2) 0.0020(17) 0.0015(15) 0.0032(15)
N13 0.0126(18) 0.018(2) 0.017(2) 0.0000(16) 0.0038(14) 0.0005(14)
N14 0.018(2) 0.020(2) 0.017(2) -0.0035(17) 0.0021(15) -0.0015(15)
N15 0.019(2) 0.021(2) 0.021(2) 0.0000(18) -0.0002(16) -0.0033(16)
N16 0.0125(18) 0.021(2) 0.017(2) -0.0014(17) -0.0001(14) 0.0005(15)
C1 0.014(2) 0.022(3) 0.025(3) 0.008(2) 0.0020(19) -0.0008(18)
C2 0.017(2) 0.034(3) 0.035(3) 0.012(3) -0.001(2) 0.001(2)
C3 0.030(3) 0.040(3) 0.027(3) 0.011(3) -0.006(2) -0.006(2)
C4 0.026(3) 0.041(3) 0.021(3) 0.000(2) -0.006(2) -0.005(2)
C5 0.017(2) 0.028(3) 0.025(3) 0.001(2) 0.0019(19) -0.0040(19)
C6 0.014(2) 0.020(2) 0.023(3) 0.005(2) 0.0055(18) 0.0051(18)
C7 0.012(2) 0.017(2) 0.021(3) 0.001(2) 0.0006(17) -0.0030(17)
C8 0.052(4) 0.026(3) 0.043(4) 0.014(3) 0.011(3) 0.013(3)
C9 0.024(3) 0.022(3) 0.025(3) -0.005(2) 0.010(2) 0.002(2)
C10 0.048(3) 0.023(3) 0.045(4) -0.003(3) 0.016(3) -0.011(2)
C11 0.067(4) 0.033(3) 0.049(4) -0.014(3) 0.016(3) -0.020(3)
C12 0.060(4) 0.035(3) 0.035(4) -0.007(3) 0.011(3) -0.008(3)
C13 0.038(3) 0.023(3) 0.033(3) -0.002(2) 0.010(2) -0.006(2)
C14 0.024(3) 0.026(3) 0.023(3) 0.001(2) 0.005(2) -0.004(2)
C15 0.115(7) 0.069(5) 0.031(4) -0.013(4) 0.010(4) -0.032(5)
C16 0.013(2) 0.016(2) 0.026(3) -0.005(2) 0.0043(18) 0.0017(17)
C17 0.017(2) 0.025(3) 0.032(3) -0.007(2) 0.000(2) -0.0007(19)
C18 0.026(3) 0.031(3) 0.026(3) -0.003(2) -0.006(2) -0.002(2)
C19 0.029(3) 0.024(3) 0.023(3) 0.004(2) 0.003(2) 0.004(2)
C20 0.018(2) 0.027(3) 0.022(3) 0.004(2) 0.0003(18) -0.0040(19)
C21 0.014(2) 0.013(2) 0.035(3) -0.003(2) 0.0043(19) -0.0005(17)
C22 0.011(2) 0.019(2) 0.029(3) -0.002(2) 0.0039(19) 0.0005(18)
C23 0.054(4) 0.024(3) 0.041(4) -0.010(3) 0.012(3) -0.007(3)
C24 0.019(2) 0.022(3) 0.034(3) 0.005(2) 0.007(2) 0.0011(19)
C25 0.034(3) 0.031(3) 0.038(3) 0.009(3) 0.012(2) 0.007(2)
C26 0.042(3) 0.036(3) 0.042(4) 0.020(3) 0.004(3) 0.010(3)
C27 0.034(3) 0.050(4) 0.027(3) 0.015(3) 0.004(2) 0.004(3)
C28 0.026(3) 0.040(3) 0.029(3) 0.003(3) 0.006(2) 0.001(2)
C29 0.020(2) 0.026(3) 0.031(3) 0.011(2) 0.009(2) 0.001(2)
C30 0.068(5) 0.074(5) 0.032(4) 0.026(4) 0.001(3) 0.012(4)
C31 0.015(2) 0.020(2) 0.024(3) 0.000(2) 0.0014(18) 0.0003(18)
C32 0.025(3) 0.023(3) 0.039(3) 0.006(2) -0.005(2) 0.003(2)
C33 0.035(3) 0.017(3) 0.062(4) -0.005(3) -0.007(3) 0.000(2)
C34 0.025(3) 0.028(3) 0.041(3) -0.006(2) -0.004(2) -0.005(2)
C35 0.015(2) 0.029(3) 0.027(3) -0.002(2) -0.0014(19) -0.0037(19)
C36 0.013(2) 0.015(2) 0.020(2) 0.0021(19) 0.0028(17) 0.0037(17)
C37 0.014(2) 0.019(2) 0.015(2) 0.0013(19) 0.0043(17) 0.0018(17)
C38 0.023(3) 0.022(3) 0.030(3) -0.003(2) -0.003(2) 0.0087(19)
C39 0.013(2) 0.021(3) 0.021(3) 0.000(2) 0.0003(18) 0.0004(18)
C40 0.021(3) 0.032(3) 0.021(3) 0.000(2) -0.0038(19) -0.005(2)
C41 0.029(3) 0.025(3) 0.039(3) 0.008(2) -0.002(2) -0.005(2)
C42 0.021(3) 0.025(3) 0.041(3) -0.006(2) 0.001(2) -0.005(2)
C43 0.030(3) 0.038(3) 0.027(3) -0.006(3) 0.003(2) -0.012(2)
C44 0.024(3) 0.034(3) 0.020(3) 0.006(2) 0.003(2) -0.008(2)
C45 0.052(4) 0.037(4) 0.057(4) -0.006(3) -0.003(3) -0.018(3)
C46 0.017(2) 0.017(2) 0.020(3) -0.004(2) 0.0020(18) -0.0021(18)
C47 0.024(3) 0.021(3) 0.033(3) 0.002(2) -0.002(2) -0.001(2)
C48 0.028(3) 0.021(3) 0.049(4) 0.008(3) 0.003(2) 0.002(2)
C49 0.018(2) 0.025(3) 0.041(3) 0.010(2) -0.004(2) 0.008(2)
C50 0.019(2) 0.024(3) 0.020(3) 0.003(2) 0.0009(18) 0.0009(19)
C51 0.013(2) 0.021(2) 0.017(2) -0.001(2) 0.0024(17) -0.0004(18)
C52 0.010(2) 0.019(2) 0.016(2) -0.0016(19) 0.0012(16) 0.0012(17)
C53 0.026(3) 0.020(3) 0.034(3) 0.001(2) -0.005(2) -0.009(2)
C54 0.011(2) 0.020(3) 0.037(3) 0.001(2) 0.002(2) 0.0023(18)
C55 0.040(3) 0.045(4) 0.041(4) -0.017(3) -0.020(3) 0.021(3)
C56 0.053(4) 0.052(4) 0.074(5) -0.040(4) -0.027(4) 0.029(3)
C57 0.023(3) 0.023(3) 0.078(5) 0.001(3) -0.006(3) 0.001(2)
C58 0.029(3) 0.040(3) 0.046(4) 0.019(3) 0.007(3) 0.012(2)
C59 0.027(3) 0.030(3) 0.032(3) 0.007(2) 0.008(2) 0.005(2)
C60 0.036(4) 0.029(3) 0.135(8) -0.001(4) -0.017(4) 0.012(3)
P1 0.0156(5) 0.0279(7) 0.0200(6) -0.0037(5) 0.0009(4) 0.0008(5)
P2 0.0247(7) 0.0270(8) 0.0561(11) -0.0015(7) 0.0003(7) -0.0007(6)
P3 0.0301(7) 0.0403(9) 0.0206(7) -0.0047(6) 0.0095(5) -0.0150(6)
P4 0.0295(8) 0.0256(8) 0.0410(9) -0.0003(7) 0.0036(6) -0.0007(6)
F1 0.0185(14) 0.0362(17) 0.0284(17) -0.0091(13) -0.0033(12) -0.0004(11)
F2 0.0157(14) 0.0456(19) 0.0311(17) -0.0107(14) 0.0033(12) 0.0019(12)
F3 0.0310(16) 0.0339(17) 0.0383(19) 0.0098(15) -0.0031(13) 0.0007(13)
F4 0.0150(14) 0.0478(19) 0.0335(18) -0.0124(15) 0.0053(12) 0.0016(12)
F5 0.0316(16) 0.0339(17) 0.0341(18) 0.0082(15) -0.0058(13) 0.0015(13)
F6 0.0197(14) 0.0383(18) 0.0277(17) -0.0109(13) -0.0013(12) 0.0018(12)
F7 0.134(4) 0.092(4) 0.070(3) -0.032(3) -0.017(3) -0.031(3)
F8 0.039(2) 0.064(3) 0.118(4) 0.015(2) 0.028(2) 0.0034(18)
F9 0.051(2) 0.033(2) 0.137(4) 0.024(2) 0.004(2) -0.0014(17)
F10 0.033(2) 0.045(2) 0.130(4) -0.004(2) 0.017(2) -0.0032(16)
F11 0.055(2) 0.040(2) 0.098(3) 0.021(2) -0.020(2) 0.0027(17)
F12 0.107(3) 0.077(3) 0.050(3) 0.009(2) -0.012(2) -0.050(3)
F13 0.064(2) 0.053(2) 0.035(2) -0.0165(17) 0.0175(17) -0.0186(17)
F14 0.0339(19) 0.092(3) 0.042(2) -0.005(2) 0.0160(15) -0.0284(18)
F15 0.066(2) 0.060(2) 0.031(2) 0.0137(17) 0.0117(17) -0.0023(18)
F16 0.0276(17) 0.084(3) 0.040(2) 0.0001(19) 0.0095(14) -0.0149(17)
F17 0.047(2) 0.058(2) 0.0312(19) 0.0097(17) 0.0093(15) -0.0006(16)
F18 0.079(3) 0.042(2) 0.036(2) -0.0162(16) 0.0245(18) -0.0247(18)
F19 0.108(4) 0.156(5) 0.124(5) -0.092(4) 0.090(3) -0.092(4)
F20 0.060(2) 0.064(3) 0.066(3) -0.035(2) 0.0141(19) -0.0203(19)
F21 0.137(4) 0.063(3) 0.073(3) 0.003(2) -0.033(3) 0.043(3)
F22 0.057(2) 0.034(2) 0.102(3) -0.025(2) 0.004(2) -0.0059(16)
F23 0.155(5) 0.112(5) 0.169(6) -0.008(4) -0.099(5) 0.073(4)
F24 0.103(4) 0.119(4) 0.070(3) -0.010(3) 0.038(3) -0.071(3)
O1 0.034(2) 0.058(3) 0.097(4) 0.005(3) 0.008(2) 0.004(2)
C61 0.029(4) 0.087(6) 0.095(7) 0.021(5) 0.016(4) 0.008(3)
C62 0.010(2) 0.059(4) 0.084(5) -0.005(5) 0.012(3) 0.000(3)
C63 0.036(4) 0.094(6) 0.087(6) -0.023(5) 0.011(4) -0.009(4)
O2 0.079(3) 0.045(3) 0.040(3) -0.004(2) 0.001(2) 0.019(2)
C64 0.067(4) 0.038(4) 0.056(5) -0.002(3) 0.020(3) -0.002(3)
C65 0.032(3) 0.038(3) 0.047(4) -0.004(3) 0.014(3) 0.000(2)
C66 0.046(4) 0.078(5) 0.044(4) -0.007(4) 0.001(3) 0.010(3)

loop_
_atom_type_symbol
_atom_type_description
_atom_type_scat_dispersion_real
_atom_type_scat_dispersion_imag
_atom_type_scat_source
C C 0.0033 0.0016 'International Tables Vol C Tables 4.2.6.8 and 6.1.1.4'
H H 0.0000 0.0000 'International Tables Vol C Tables 4.2.6.8 and 6.1.1.4'
F F 0.0171 0.0103 'International Tables Vol C Tables 4.2.6.8 and 6.1.1.4'
N N 0.0061 0.0033 'International Tables Vol C Tables 4.2.6.8 and 6.1.1.4'
O O 0.0106 0.0060 'International Tables Vol C Tables 4.2.6.8 and 6.1.1.4'
P P 0.1023 0.0942 'International Tables Vol C Tables 4.2.6.8 and 6.1.1.4'
Pd Pd -0.9988 1.0072 'International Tables Vol C Tables 4.2.6.8 and 6.1.1.4'

loop_
_geom_angle_atom_site_label_1
_geom_angle_atom_site_label_2
_geom_angle_atom_site_label_3
_geom_angle
_geom_angle_site_symmetry_3
C22 Pd1 C37 92.75(18) .
C22 Pd1 N9 171.01(17) .
C37 Pd1 N9 79.74(16) .
C22 Pd1 N1 93.61(17) .
C37 Pd1 N1 164.22(16) .
N9 Pd1 N1 94.91(14) .
C22 Pd1 Pd2 86.45(13) .
C37 Pd1 Pd2 111.20(12) .
N9 Pd1 Pd2 91.64(9) .
N1 Pd1 Pd2 83.61(10) .
C7 Pd2 C52 93.11(17) .
C7 Pd2 N13 171.38(17) .
C52 Pd2 N13 80.31(16) .
C7 Pd2 N5 93.90(16) .
C52 Pd2 N5 164.02(16) .
N13 Pd2 N5 93.88(14) .
C7 Pd2 Pd1 88.12(13) .
C52 Pd2 Pd1 109.87(13) .
N13 Pd2 Pd1 88.89(10) .
N5 Pd2 Pd1 84.71(10) .
C5 N1 C1 117.6(4) .
C5 N1 Pd1 107.8(3) .
C1 N1 Pd1 134.2(3) .
N3 N2 C6 112.6(4) .
N3 N2 C8 116.4(4) .
C6 N2 C8 131.0(5) .
N2 N3 N4 104.5(4) .
N3 N4 C7 113.8(4) .
N3 N4 C9 117.8(4) .
C7 N4 C9 128.4(4) .
C20 N5 C16 117.9(4) .
C20 N5 Pd2 107.8(3) .
C16 N5 Pd2 134.0(3) .
N7 N6 C21 112.6(4) .
N7 N6 C23 116.3(4) .
C21 N6 C23 131.1(4) .
N6 N7 N8 103.5(4) .
N7 N8 C22 114.4(4) .
N7 N8 C24 117.1(4) .
C22 N8 C24 128.5(4) .
C35 N9 C31 118.4(4) .
C35 N9 Pd1 126.9(3) .
C31 N9 Pd1 114.8(3) .
N11 N10 C36 111.7(4) .
N11 N10 C38 118.2(4) .
C36 N10 C38 130.1(4) .
N10 N11 N12 104.5(3) .
N11 N12 C37 112.9(4) .
N11 N12 C39 115.9(3) .
C37 N12 C39 131.1(4) .
C50 N13 C46 118.3(4) .
C50 N13 Pd2 126.8(3) .
C46 N13 Pd2 114.7(3) .
N15 N14 C51 111.6(4) .
N15 N14 C53 117.7(4) .
C51 N14 C53 130.7(4) .
N14 N15 N16 104.2(3) .
N15 N16 C52 113.3(4) .
N15 N16 C54 115.4(3) .
C52 N16 C54 131.4(4) .
N1 C1 C2 120.6(5) .
N1 C1 C6 119.3(4) .
C2 C1 C6 120.2(4) .
C3 C2 C1 120.1(5) .
C3 C2 H2 119.9 .
C1 C2 H2 119.9 .
C4 C3 C2 119.2(5) .
C4 C3 H3 120.4 .
C2 C3 H3 120.4 .
C3 C4 C5 118.6(5) .
C3 C4 H4 120.7 .
C5 C4 H4 120.7 .
N1 C5 C4 123.8(5) .
N1 C5 H5 118.1 .
C4 C5 H5 118.1 .
N2 C6 C7 105.2(4) .
N2 C6 C1 122.9(4) .
C7 C6 C1 131.9(4) .
N4 C7 C6 104.0(4) .
N4 C7 Pd2 126.6(3) .
C6 C7 Pd2 129.4(3) .
N2 C8 H8A 109.5 .
N2 C8 H8B 109.5 .
H8A C8 H8B 109.5 .
N2 C8 H8C 109.5 .
H8A C8 H8C 109.5 .
H8B C8 H8C 109.5 .
C14 C9 C10 120.3(5) .
C14 C9 N4 120.4(4) .
C10 C9 N4 119.2(4) .
C11 C10 C9 119.6(5) .
C11 C10 H10 120.2 .
C9 C10 H10 120.2 .
C10 C11 C12 121.3(5) .
C10 C11 H11 119.4 .
C12 C11 H11 119.4 .
C13 C12 C11 118.0(6) .
C13 C12 C15 120.7(5) .
C11 C12 C15 121.3(6) .
C14 C13 C12 121.8(5) .
C14 C13 H13 119.1 .
C12 C13 H13 119.1 .
C13 C14 C9 119.0(5) .
C13 C14 H14 120.5 .
C9 C14 H14 120.5 .
C12 C15 H15A 109.5 .
C12 C15 H15B 109.5 .
H15A C15 H15B 109.5 .
C12 C15 H15C 109.5 .
H15A C15 H15C 109.5 .
H15B C15 H15C 109.5 .
N5 C16 C17 120.4(4) .
N5 C16 C21 119.0(4) .
C17 C16 C21 120.6(4) .
C18 C17 C16 121.0(4) .
C18 C17 H17 119.5 .
C16 C17 H17 119.5 .
C17 C18 C19 118.4(5) .
C17 C18 H18 120.8 .
C19 C18 H18 120.8 .
C18 C19 C20 118.3(5) .
C18 C19 H19 120.8 .
C20 C19 H19 120.8 .
N5 C20 C19 123.9(4) .
N5 C20 H20 118.1 .
C19 C20 H20 118.1 .
N6 C21 C22 106.5(4) .
N6 C21 C16 121.6(4) .
C22 C21 C16 131.9(4) .
N8 C22 C21 103.0(4) .
N8 C22 Pd1 126.6(4) .
C21 C22 Pd1 130.4(4) .
N6 C23 H23A 109.5 .
N6 C23 H23B 109.5 .
H23A C23 H23B 109.5 .
N6 C23 H23C 109.5 .
H23A C23 H23C 109.5 .
H23B C23 H23C 109.5 .
C29 C24 C25 121.0(5) .
C29 C24 N8 120.6(4) .
C25 C24 N8 118.4(4) .
C24 C25 C26 118.4(5) .
C24 C25 H25 120.8 .
C26 C25 H25 120.8 .
C27 C26 C25 122.1(5) .
C27 C26 H26 119.0 .
C25 C26 H26 119.0 .
C26 C27 C28 117.8(5) .
C26 C27 C30 121.0(5) .
C28 C27 C30 121.2(6) .
C27 C28 C29 121.3(5) .
C27 C28 H28 119.4 .
C29 C28 H28 119.4 .
C24 C29 C28 119.3(5) .
C24 C29 H29 120.4 .
C28 C29 H29 120.4 .
C27 C30 H30A 109.5 .
C27 C30 H30B 109.5 .
H30A C30 H30B 109.5 .
C27 C30 H30C 109.5 .
H30A C30 H30C 109.5 .
H30B C30 H30C 109.5 .
N9 C31 C32 121.7(4) .
N9 C31 C36 110.6(4) .
C32 C31 C36 127.6(4) .
C31 C32 C33 119.6(4) .
C31 C32 H32 120.2 .
C33 C32 H32 120.2 .
C34 C33 C32 118.5(5) .
C34 C33 H33 120.8 .
C32 C33 H33 120.8 .
C33 C34 C35 119.3(5) .
C33 C34 H34 120.3 .
C35 C34 H34 120.3 .
N9 C35 C34 122.5(4) .
N9 C35 H35 118.7 .
C34 C35 H35 118.7 .
N10 C36 C37 107.3(4) .
N10 C36 C31 131.3(4) .
C37 C36 C31 121.1(4) .
N12 C37 C36 103.5(4) .
N12 C37 Pd1 142.0(3) .
C36 C37 Pd1 113.7(3) .
N10 C38 H38A 109.5 .
N10 C38 H38B 109.5 .
H38A C38 H38B 109.5 .
N10 C38 H38C 109.5 .
H38A C38 H38C 109.5 .
H38B C38 H38C 109.5 .
C44 C39 C40 121.5(4) .
C44 C39 N12 119.3(4) .
C40 C39 N12 119.1(4) .
C39 C40 C41 118.8(5) .
C39 C40 H40 120.6 .
C41 C40 H40 120.6 .
C40 C41 C42 121.3(5) .
C40 C41 H41 119.3 .
C42 C41 H41 119.3 .
C43 C42 C41 118.0(5) .
C43 C42 C45 120.8(5) .
C41 C42 C45 121.2(5) .
C42 C43 C44 122.0(5) .
C42 C43 H43 119.0 .
C44 C43 H43 119.0 .
C39 C44 C43 118.3(5) .
C39 C44 H44 120.8 .
C43 C44 H44 120.8 .
C42 C45 H45A 109.5 .
C42 C45 H45B 109.5 .
H45A C45 H45B 109.5 .
C42 C45 H45C 109.5 .
H45A C45 H45C 109.5 .
H45B C45 H45C 109.5 .
N13 C46 C47 122.1(4) .
N13 C46 C51 110.2(4) .
C47 C46 C51 127.8(4) .
C46 C47 C48 118.6(4) .
C46 C47 H47 120.7 .
C48 C47 H47 120.7 .
C49 C48 C47 120.1(5) .
C49 C48 H48 120.0 .
C47 C48 H48 120.0 .
C48 C49 C50 118.7(4) .
C48 C49 H49 120.6 .
C50 C49 H49 120.6 .
N13 C50 C49 122.1(4) .
N13 C50 H50 118.9 .
C49 C50 H50 118.9 .
N14 C51 C52 108.1(4) .
N14 C51 C46 130.7(4) .
C52 C51 C46 120.9(4) .
N16 C52 C51 102.8(4) .
N16 C52 Pd2 142.4(3) .
C51 C52 Pd2 113.5(3) .
N14 C53 H53A 109.5 .
N14 C53 H53B 109.5 .
H53A C53 H53B 109.5 .
N14 C53 H53C 109.5 .
H53A C53 H53C 109.5 .
H53B C53 H53C 109.5 .
C55 C54 C59 120.4(5) .
C55 C54 N16 120.7(5) .
C59 C54 N16 118.9(4) .
C54 C55 C56 119.7(6) .
C54 C55 H55 120.2 .
C56 C55 H55 120.2 .
C57 C56 C55 120.8(6) .
C57 C56 H56 119.6 .
C55 C56 H56 119.6 .
C58 C57 C56 118.4(5) .
C58 C57 C60 120.0(6) .
C56 C57 C60 121.5(6) .
C57 C58 C59 121.7(6) .
C57 C58 H58 119.2 .
C59 C58 H58 119.2 .
C54 C59 C58 119.0(5) .
C54 C59 H59 120.5 .
C58 C59 H59 120.5 .
C57 C60 H60A 109.5 .
C57 C60 H60B 109.5 .
H60A C60 H60B 109.5 .
C57 C60 H60C 109.5 .
H60A C60 H60C 109.5 .
H60B C60 H60C 109.5 .
F5 P1 F4 90.17(16) .
F5 P1 F3 179.34(19) .
F4 P1 F3 90.50(17) .
F5 P1 F2 89.84(16) .
F4 P1 F2 180.0(2) .
F3 P1 F2 89.50(16) .
F5 P1 F6 90.12(16) .
F4 P1 F6 90.59(15) .
F3 P1 F6 89.86(17) .
F2 P1 F6 89.45(15) .
F5 P1 F1 89.87(16) .
F4 P1 F1 89.57(15) .
F3 P1 F1 90.15(16) .
F2 P1 F1 90.39(15) .
F6 P1 F1 179.84(19) .
F7 P2 F11 92.6(3) .
F7 P2 F8 92.8(3) .
F11 P2 F8 90.4(2) .
F7 P2 F10 90.5(3) .
F11 P2 F10 91.4(2) .
F8 P2 F10 176.2(3) .
F7 P2 F12 177.5(3) .
F11 P2 F12 89.9(2) .
F8 P2 F12 87.6(2) .
F10 P2 F12 89.0(2) .
F7 P2 F9 89.5(3) .
F11 P2 F9 177.7(3) .
F8 P2 F9 90.7(2) .
F10 P2 F9 87.5(2) .
F12 P2 F9 88.0(2) .
F18 P3 F16 90.26(19) .
F18 P3 F14 90.44(19) .
F16 P3 F14 179.3(2) .
F18 P3 F15 90.5(2) .
F16 P3 F15 90.54(19) .
F14 P3 F15 89.6(2) .
F18 P3 F13 179.7(3) .
F16 P3 F13 89.81(19) .
F14 P3 F13 89.48(19) .
F15 P3 F13 89.8(2) .
F18 P3 F17 90.1(2) .
F16 P3 F17 89.19(18) .
F14 P3 F17 90.68(19) .
F15 P3 F17 179.4(2) .
F13 P3 F17 89.7(2) .
F23 P4 F24 93.2(4) .
F23 P4 F19 88.7(4) .
F24 P4 F19 177.8(4) .
F23 P4 F21 178.6(4) .
F24 P4 F21 88.1(3) .
F19 P4 F21 89.9(3) .
F23 P4 F22 92.2(3) .
F24 P4 F22 92.2(2) .
F19 P4 F22 88.8(2) .
F21 P4 F22 87.7(2) .
F23 P4 F20 89.7(3) .
F24 P4 F20 89.8(2) .
F19 P4 F20 89.2(2) .
F21 P4 F20 90.3(2) .
F22 P4 F20 177.2(2) .
C62 C61 H61A 109.5 .
C62 C61 H61B 109.5 .
H61A C61 H61B 109.5 .
C62 C61 H61C 109.5 .
H61A C61 H61C 109.5 .
H61B C61 H61C 109.5 .
O1 C62 C63 122.4(8) .
O1 C62 C61 118.5(7) .
C63 C62 C61 119.1(7) .
C62 C63 H63A 109.5 .
C62 C63 H63B 109.5 .
H63A C63 H63B 109.5 .
C62 C63 H63C 109.5 .
H63A C63 H63C 109.5 .
H63B C63 H63C 109.5 .
C65 C64 H64A 109.5 .
C65 C64 H64B 109.5 .
H64A C64 H64B 109.5 .
C65 C64 H64C 109.5 .
H64A C64 H64C 109.5 .
H64B C64 H64C 109.5 .
O2 C65 C64 121.9(6) .
O2 C65 C66 121.3(6) .
C64 C65 C66 116.7(5) .
C65 C66 H66A 109.5 .
C65 C66 H66B 109.5 .
H66A C66 H66B 109.5 .
C65 C66 H66C 109.5 .
H66A C66 H66C 109.5 .
H66B C66 H66C 109.5 .
C67 C68 C69 109.9(14) .
C68 C69 C69 94.1(15) 3_755

loop_
_geom_bond_atom_site_label_1
_geom_bond_atom_site_label_2
_geom_bond_distance
_geom_bond_site_symmetry_2
Pd1 C22 1.965(5) .
Pd1 C37 1.975(4) .
Pd1 N9 2.138(4) .
Pd1 N1 2.149(4) .
Pd1 Pd2 3.0232(4) .
Pd2 C7 1.966(4) .
Pd2 C52 1.967(4) .
Pd2 N13 2.117(4) .
Pd2 N5 2.136(4) .
N1 C5 1.347(6) .
N1 C1 1.367(6) .
N2 N3 1.309(6) .
N2 C6 1.382(6) .
N2 C8 1.469(6) .
N3 N4 1.334(5) .
N4 C7 1.359(6) .
N4 C9 1.428(6) .
N5 C20 1.345(6) .
N5 C16 1.353(5) .
N6 N7 1.316(6) .
N6 C21 1.378(6) .
N6 C23 1.477(6) .
N7 N8 1.341(5) .
N8 C22 1.371(6) .
N8 C24 1.441(6) .
N9 C35 1.339(5) .
N9 C31 1.359(5) .
N10 N11 1.315(5) .
N10 C36 1.357(5) .
N10 C38 1.463(5) .
N11 N12 1.343(5) .
N12 C37 1.365(5) .
N12 C39 1.447(6) .
N13 C50 1.343(5) .
N13 C46 1.370(5) .
N14 N15 1.324(5) .
N14 C51 1.348(5) .
N14 C53 1.464(5) .
N15 N16 1.343(5) .
N16 C52 1.370(5) .
N16 C54 1.446(6) .
C1 C2 1.388(6) .
C1 C6 1.460(7) .
C2 C3 1.384(7) .
C2 H2 0.9500 .
C3 C4 1.366(7) .
C3 H3 0.9500 .
C4 C5 1.375(6) .
C4 H4 0.9500 .
C5 H5 0.9500 .
C6 C7 1.400(6) .
C8 H8A 0.9800 .
C8 H8B 0.9800 .
C8 H8C 0.9800 .
C9 C14 1.383(6) .
C9 C10 1.387(7) .
C10 C11 1.372(8) .
C10 H10 0.9500 .
C11 C12 1.390(8) .
C11 H11 0.9500 .
C12 C13 1.384(7) .
C12 C15 1.523(8) .
C13 C14 1.379(7) .
C13 H13 0.9500 .
C14 H14 0.9500 .
C15 H15A 0.9800 .
C15 H15B 0.9800 .
C15 H15C 0.9800 .
C16 C17 1.393(6) .
C16 C21 1.472(7) .
C17 C18 1.375(7) .
C17 H17 0.9500 .
C18 C19 1.378(7) .
C18 H18 0.9500 .
C19 C20 1.382(6) .
C19 H19 0.9500 .
C20 H20 0.9500 .
C21 C22 1.387(7) .
C23 H23A 0.9800 .
C23 H23B 0.9800 .
C23 H23C 0.9800 .
C24 C29 1.377(7) .
C24 C25 1.383(7) .
C25 C26 1.390(8) .
C25 H25 0.9500 .
C26 C27 1.383(8) .
C26 H26 0.9500 .
C27 C28 1.387(7) .
C27 C30 1.510(8) .
C28 C29 1.391(7) .
C28 H28 0.9500 .
C29 H29 0.9500 .
C30 H30A 0.9800 .
C30 H30B 0.9800 .
C30 H30C 0.9800 .
C31 C32 1.384(6) .
C31 C36 1.446(6) .
C32 C33 1.387(7) .
C32 H32 0.9500 .
C33 C34 1.382(7) .
C33 H33 0.9500 .
C34 C35 1.385(7) .
C34 H34 0.9500 .
C35 H35 0.9500 .
C36 C37 1.379(6) .
C38 H38A 0.9800 .
C38 H38B 0.9800 .
C38 H38C 0.9800 .
C39 C44 1.374(6) .
C39 C40 1.378(6) .
C40 C41 1.384(7) .
C40 H40 0.9500 .
C41 C42 1.390(7) .
C41 H41 0.9500 .
C42 C43 1.375(7) .
C42 C45 1.515(7) .
C43 C44 1.392(7) .
C43 H43 0.9500 .
C44 H44 0.9500 .
C45 H45A 0.9800 .
C45 H45B 0.9800 .
C45 H45C 0.9800 .
C46 C47 1.373(6) .
C46 C51 1.448(6) .
C47 C48 1.387(7) .
C47 H47 0.9500 .
C48 C49 1.372(7) .
C48 H48 0.9500 .
C49 C50 1.391(6) .
C49 H49 0.9500 .
C50 H50 0.9500 .
C51 C52 1.380(6) .
C53 H53A 0.9800 .
C53 H53B 0.9800 .
C53 H53C 0.9800 .
C54 C55 1.363(7) .
C54 C59 1.375(7) .
C55 C56 1.391(8) .
C55 H55 0.9500 .
C56 C57 1.373(9) .
C56 H56 0.9500 .
C57 C58 1.364(8) .
C57 C60 1.522(7) .
C58 C59 1.387(7) .
C58 H58 0.9500 .
C59 H59 0.9500 .
C60 H60A 0.9800 .
C60 H60B 0.9800 .
C60 H60C 0.9800 .
P1 F5 1.598(3) .
P1 F4 1.598(3) .
P1 F3 1.599(3) .
P1 F2 1.601(3) .
P1 F6 1.606(3) .
P1 F1 1.608(3) .
P2 F7 1.550(4) .
P2 F11 1.568(4) .
P2 F8 1.577(4) .
P2 F10 1.594(4) .
P2 F12 1.594(4) .
P2 F9 1.601(4) .
P3 F18 1.584(3) .
P3 F16 1.592(3) .
P3 F14 1.592(3) .
P3 F15 1.597(4) .
P3 F13 1.605(3) .
P3 F17 1.607(3) .
P4 F23 1.536(4) .
P4 F24 1.557(4) .
P4 F19 1.564(4) .
P4 F21 1.566(4) .
P4 F22 1.585(4) .
P4 F20 1.590(4) .
O1 C62 1.211(7) .
C61 C62 1.516(10) .
C61 H61A 0.9800 .
C61 H61B 0.9800 .
C61 H61C 0.9800 .
C62 C63 1.454(10) .
C63 H63A 0.9800 .
C63 H63B 0.9800 .
C63 H63C 0.9800 .
O2 C65 1.190(7) .
C64 C65 1.493(8) .
C64 H64A 0.9800 .
C64 H64B 0.9800 .
C64 H64C 0.9800 .
C65 C66 1.504(8) .
C66 H66A 0.9800 .
C66 H66B 0.9800 .
C66 H66C 0.9800 .
C67 C68 1.493(19) .
C68 C69 1.61(2) .
C69 C69 1.65(3) 3_755

loop_
_geom_torsion_atom_site_label_1
_geom_torsion_atom_site_label_2
_geom_torsion_atom_site_label_3
_geom_torsion_atom_site_label_4
_geom_torsion
_geom_torsion_site_symmetry_4
C22 Pd1 Pd2 C7 -48.25(17) .
C37 Pd1 Pd2 C7 -139.82(19) .
N9 Pd1 Pd2 C7 140.55(16) .
N1 Pd1 Pd2 C7 45.80(16) .
C22 Pd1 Pd2 C52 -140.88(19) .
C37 Pd1 Pd2 C52 127.55(18) .
N9 Pd1 Pd2 C52 47.92(16) .
N1 Pd1 Pd2 C52 -46.84(17) .
C22 Pd1 Pd2 N13 139.84(17) .
C37 Pd1 Pd2 N13 48.27(17) .
N9 Pd1 Pd2 N13 -31.36(13) .
N1 Pd1 Pd2 N13 -126.11(14) .
C22 Pd1 Pd2 N5 45.84(17) .
C37 Pd1 Pd2 N5 -45.73(17) .
N9 Pd1 Pd2 N5 -125.36(14) .
N1 Pd1 Pd2 N5 139.89(14) .
C22 Pd1 N1 C5 -128.6(3) .
C37 Pd1 N1 C5 -15.0(7) .
N9 Pd1 N1 C5 54.3(3) .
Pd2 Pd1 N1 C5 145.4(3) .
C22 Pd1 N1 C1 43.1(4) .
C37 Pd1 N1 C1 156.7(6) .
N9 Pd1 N1 C1 -134.0(4) .
Pd2 Pd1 N1 C1 -42.9(4) .
C6 N2 N3 N4 0.1(5) .
C8 N2 N3 N4 -179.9(4) .
N2 N3 N4 C7 -0.3(5) .
N2 N3 N4 C9 -178.9(4) .
C7 Pd2 N5 C20 -126.8(3) .
C52 Pd2 N5 C20 -10.9(7) .
N13 Pd2 N5 C20 57.0(3) .
Pd1 Pd2 N5 C20 145.5(3) .
C7 Pd2 N5 C16 46.4(4) .
C52 Pd2 N5 C16 162.2(5) .
N13 Pd2 N5 C16 -129.9(4) .
Pd1 Pd2 N5 C16 -41.3(4) .
C21 N6 N7 N8 -0.1(5) .
C23 N6 N7 N8 -179.9(4) .
N6 N7 N8 C22 0.1(5) .
N6 N7 N8 C24 -178.4(4) .
C22 Pd1 N9 C35 -147.1(9) .
C37 Pd1 N9 C35 179.2(4) .
N1 Pd1 N9 C35 14.2(4) .
Pd2 Pd1 N9 C35 -69.5(4) .
C22 Pd1 N9 C31 31.9(11) .
C37 Pd1 N9 C31 -1.8(3) .
N1 Pd1 N9 C31 -166.8(3) .
Pd2 Pd1 N9 C31 109.5(3) .
C36 N10 N11 N12 -1.3(5) .
C38 N10 N11 N12 -179.9(4) .
N10 N11 N12 C37 -0.1(5) .
N10 N11 N12 C39 177.5(4) .
C7 Pd2 N13 C50 -138.3(10) .
C52 Pd2 N13 C50 -178.9(4) .
N5 Pd2 N13 C50 16.1(4) .
Pd1 Pd2 N13 C50 -68.5(4) .
C7 Pd2 N13 C46 36.2(11) .
C52 Pd2 N13 C46 -4.5(3) .
N5 Pd2 N13 C46 -169.5(3) .
Pd1 Pd2 N13 C46 105.9(3) .
C51 N14 N15 N16 -0.1(5) .
C53 N14 N15 N16 -178.6(4) .
N14 N15 N16 C52 -0.4(5) .
N14 N15 N16 C54 179.9(4) .
C5 N1 C1 C2 -3.9(6) .
Pd1 N1 C1 C2 -175.0(3) .
C5 N1 C1 C6 176.0(4) .
Pd1 N1 C1 C6 4.9(6) .
N1 C1 C2 C3 4.0(7) .
C6 C1 C2 C3 -175.9(4) .
C1 C2 C3 C4 -1.3(8) .
C2 C3 C4 C5 -1.2(8) .
C1 N1 C5 C4 1.3(7) .
Pd1 N1 C5 C4 174.6(4) .
C3 C4 C5 N1 1.3(8) .
N3 N2 C6 C7 0.1(5) .
C8 N2 C6 C7 -179.9(5) .
N3 N2 C6 C1 -178.5(4) .
C8 N2 C6 C1 1.5(7) .
N1 C1 C6 N2 -142.6(4) .
C2 C1 C6 N2 37.3(6) .
N1 C1 C6 C7 39.1(7) .
C2 C1 C6 C7 -141.0(5) .
N3 N4 C7 C6 0.4(5) .
C9 N4 C7 C6 178.8(4) .
N3 N4 C7 Pd2 -177.4(3) .
C9 N4 C7 Pd2 1.0(6) .
N2 C6 C7 N4 -0.3(4) .
C1 C6 C7 N4 178.1(4) .
N2 C6 C7 Pd2 177.4(3) .
C1 C6 C7 Pd2 -4.1(7) .
C52 Pd2 C7 N4 -113.1(4) .
N13 Pd2 C7 N4 -153.1(9) .
N5 Pd2 C7 N4 52.5(4) .
Pd1 Pd2 C7 N4 137.1(4) .
C52 Pd2 C7 C6 69.6(4) .
N13 Pd2 C7 C6 29.6(13) .
N5 Pd2 C7 C6 -124.7(4) .
Pd1 Pd2 C7 C6 -40.2(4) .
N3 N4 C9 C14 -140.7(4) .
C7 N4 C9 C14 41.0(7) .
N3 N4 C9 C10 38.5(6) .
C7 N4 C9 C10 -139.8(5) .
C14 C9 C10 C11 -2.4(8) .
N4 C9 C10 C11 178.4(5) .
C9 C10 C11 C12 0.6(10) .
C10 C11 C12 C13 1.1(10) .
C10 C11 C12 C15 -178.4(6) .
C11 C12 C13 C14 -1.0(9) .
C15 C12 C13 C14 178.5(6) .
C12 C13 C14 C9 -0.8(8) .
C10 C9 C14 C13 2.5(7) .
N4 C9 C14 C13 -178.3(4) .
C20 N5 C16 C17 -3.5(6) .
Pd2 N5 C16 C17 -176.1(3) .
C20 N5 C16 C21 175.6(4) .
Pd2 N5 C16 C21 3.0(6) .
N5 C16 C17 C18 4.5(7) .
C21 C16 C17 C18 -174.5(4) .
C16 C17 C18 C19 -1.9(7) .
C17 C18 C19 C20 -1.5(7) .
C16 N5 C20 C19 -0.1(7) .
Pd2 N5 C20 C19 174.3(4) .
C18 C19 C20 N5 2.6(7) .
N7 N6 C21 C22 0.0(5) .
C23 N6 C21 C22 179.8(5) .
N7 N6 C21 C16 -179.9(4) .
C23 N6 C21 C16 -0.1(7) .
N5 C16 C21 N6 -141.9(4) .
C17 C16 C21 N6 37.2(6) .
N5 C16 C21 C22 38.2(7) .
C17 C16 C21 C22 -142.7(5) .
N7 N8 C22 C21 -0.1(5) .
C24 N8 C22 C21 178.2(4) .
N7 N8 C22 Pd1 -179.7(3) .
C24 N8 C22 Pd1 -1.4(6) .
N6 C21 C22 N8 0.1(4) .
C16 C21 C22 N8 180.0(4) .
N6 C21 C22 Pd1 179.6(3) .
C16 C21 C22 Pd1 -0.5(7) .
C37 Pd1 C22 N8 -111.8(4) .
N9 Pd1 C22 N8 -145.0(9) .
N1 Pd1 C22 N8 53.7(4) .
Pd2 Pd1 C22 N8 137.1(4) .
C37 Pd1 C22 C21 68.7(4) .
N9 Pd1 C22 C21 35.6(12) .
N1 Pd1 C22 C21 -125.7(4) .
Pd2 Pd1 C22 C21 -42.4(4) .
N7 N8 C24 C29 -143.3(4) .
C22 N8 C24 C29 38.4(7) .
N7 N8 C24 C25 37.1(6) .
C22 N8 C24 C25 -141.1(5) .
C29 C24 C25 C26 -2.5(8) .
N8 C24 C25 C26 177.1(4) .
C24 C25 C26 C27 -0.2(8) .
C25 C26 C27 C28 2.2(8) .
C25 C26 C27 C30 -177.2(5) .
C26 C27 C28 C29 -1.7(8) .
C30 C27 C28 C29 177.7(5) .
C25 C24 C29 C28 3.0(7) .
N8 C24 C29 C28 -176.5(4) .
C27 C28 C29 C24 -0.8(7) .
C35 N9 C31 C32 -0.7(7) .
Pd1 N9 C31 C32 -179.8(4) .
C35 N9 C31 C36 -178.6(4) .
Pd1 N9 C31 C36 2.2(5) .
N9 C31 C32 C33 -0.4(8) .
C36 C31 C32 C33 177.2(5) .
C31 C32 C33 C34 -0.3(8) .
C32 C33 C34 C35 2.0(8) .
C31 N9 C35 C34 2.5(7) .
Pd1 N9 C35 C34 -178.5(4) .
C33 C34 C35 N9 -3.2(8) .
N11 N10 C36 C37 2.1(5) .
C38 N10 C36 C37 -179.5(4) .
N11 N10 C36 C31 -171.4(5) .
C38 N10 C36 C31 7.0(8) .
N9 C31 C36 N10 171.1(5) .
C32 C31 C36 N10 -6.7(9) .
N9 C31 C36 C37 -1.7(6) .
C32 C31 C36 C37 -179.5(5) .
N11 N12 C37 C36 1.3(5) .
C39 N12 C37 C36 -175.8(4) .
N11 N12 C37 Pd1 169.5(4) .
C39 N12 C37 Pd1 -7.6(8) .
N10 C36 C37 N12 -2.0(5) .
C31 C36 C37 N12 172.3(4) .
N10 C36 C37 Pd1 -174.1(3) .
C31 C36 C37 Pd1 0.2(6) .
C22 Pd1 C37 N12 18.3(5) .
N9 Pd1 C37 N12 -166.7(6) .
N1 Pd1 C37 N12 -95.4(8) .
Pd2 Pd1 C37 N12 105.6(5) .
C22 Pd1 C37 C36 -174.3(3) .
N9 Pd1 C37 C36 0.8(3) .
N1 Pd1 C37 C36 72.0(7) .
Pd2 Pd1 C37 C36 -87.0(3) .
N11 N12 C39 C44 63.5(5) .
C37 N12 C39 C44 -119.5(5) .
N11 N12 C39 C40 -113.6(5) .
C37 N12 C39 C40 63.4(6) .
C44 C39 C40 C41 2.9(7) .
N12 C39 C40 C41 179.8(4) .
C39 C40 C41 C42 -1.8(7) .
C40 C41 C42 C43 0.0(8) .
C40 C41 C42 C45 179.5(5) .
C41 C42 C43 C44 0.8(8) .
C45 C42 C43 C44 -178.7(5) .
C40 C39 C44 C43 -2.1(7) .
N12 C39 C44 C43 -179.0(4) .
C42 C43 C44 C39 0.2(8) .
C50 N13 C46 C47 3.7(7) .
Pd2 N13 C46 C47 -171.2(4) .
C50 N13 C46 C51 -177.9(4) .
Pd2 N13 C46 C51 7.2(5) .
N13 C46 C47 C48 -2.1(7) .
C51 C46 C47 C48 179.8(5) .
C46 C47 C48 C49 -0.9(8) .
C47 C48 C49 C50 2.2(8) .
C46 N13 C50 C49 -2.3(7) .
Pd2 N13 C50 C49 171.9(4) .
C48 C49 C50 N13 -0.6(7) .
N15 N14 C51 C52 0.5(5) .
C53 N14 C51 C52 178.8(4) .
N15 N14 C51 C46 -173.3(4) .
C53 N14 C51 C46 5.0(8) .
N13 C46 C51 N14 165.7(5) .
C47 C46 C51 N14 -16.0(8) .
N13 C46 C51 C52 -7.4(6) .
C47 C46 C51 C52 170.8(5) .
N15 N16 C52 C51 0.7(5) .
C54 N16 C52 C51 -179.7(4) .
N15 N16 C52 Pd2 165.6(4) .
C54 N16 C52 Pd2 -14.8(9) .
N14 C51 C52 N16 -0.7(5) .
C46 C51 C52 N16 173.8(4) .
N14 C51 C52 Pd2 -170.7(3) .
C46 C51 C52 Pd2 3.8(5) .
C7 Pd2 C52 N16 22.1(6) .
N13 Pd2 C52 N16 -163.6(6) .
N5 Pd2 C52 N16 -93.9(8) .
Pd1 Pd2 C52 N16 111.2(5) .
C7 Pd2 C52 C51 -174.0(3) .
N13 Pd2 C52 C51 0.4(3) .
N5 Pd2 C52 C51 70.0(7) .
Pd1 Pd2 C52 C51 -84.9(3) .
N15 N16 C54 C55 -111.5(5) .
C52 N16 C54 C55 68.9(7) .
N15 N16 C54 C59 65.9(5) .
C52 N16 C54 C59 -113.7(5) .
C59 C54 C55 C56 0.5(9) .
N16 C54 C55 C56 177.8(5) .
C54 C55 C56 C57 -1.6(10) .
C55 C56 C57 C58 1.9(10) .
C55 C56 C57 C60 -178.2(6) .
C56 C57 C58 C59 -1.0(9) .
C60 C57 C58 C59 179.0(5) .
C55 C54 C59 C58 0.4(8) .
N16 C54 C59 C58 -177.0(4) .
C57 C58 C59 C54 -0.1(8) .
C67 C68 C69 C69 -177.3(14) 3_755
